data_2233218
loop_
_publ_author_name
'Praveen, A. S.'
'Jasinski, Jerry P.'
'Golen, James A.'
'Yathirajan, H. S.'
'Narayana, B.'

_publ_section_title
;
 <i>N</i>-(4,6-Dimethoxypyrimidin-2-yl)-2-(3-methylphenyl)acetamide
;
_journal_coeditor_code IS5034
_journal_issue 1
_journal_name_full 'Acta Crystallographica Section E'
_journal_page_first o226
_journal_page_last o227
_journal_paper_doi 10.1107/S1600536811054493
_journal_volume 68
_journal_year 2012
_chemical_formula_iupac 'C15 H17 N3 O3'
_chemical_formula_moiety 'C15 H17 N3 O3'
_chemical_formula_sum 'C15 H17 N3 O3'
_chemical_formula_weight 287.32
_chemical_name_systematic
;
<i>N</i>-(4,6-Dimethoxypyrimidin-2-yl)-2-(3-methylphenyl)acetamide
;
_space_group_IT_number 2
_symmetry_cell_setting triclinic
_symmetry_space_group_name_Hall '-P 1'
_symmetry_space_group_name_H-M 'P -1'
_atom_sites_solution_hydrogens geom
_atom_sites_solution_primary direct
_atom_sites_solution_secondary difmap
_cell_angle_alpha 74.420(7)
_cell_angle_beta 86.540(6)
_cell_angle_gamma 69.186(8)
_cell_formula_units_Z 2
_cell_length_a 7.1536(6)
_cell_length_b 8.2070(7)
_cell_length_c 13.8259(10)
_cell_measurement_reflns_used 3427
_cell_measurement_temperature 173(2)
_cell_measurement_theta_max 32.2696
_cell_measurement_theta_min 3.0553
_cell_volume 730.31(11)
_computing_cell_refinement '<i>CrysAlis PRO</i> (Oxford Diffraction, 2010)'
_computing_data_collection '<i>CrysAlis PRO</i> (Oxford Diffraction, 2010)'
_computing_data_reduction '<i>CrysAlis RED</i> (Oxford Diffraction, 2010)'
_computing_molecular_graphics '<i>SHELXTL</i> (Sheldrick, 2008)'
_computing_publication_material '<i>SHELXTL</i> (Sheldrick, 2008)'
_computing_structure_refinement '<i>SHELXL97</i> (Sheldrick, 2008)'
_computing_structure_solution '<i>SHELXS97</i> (Sheldrick, 2008)'
_diffrn_ambient_temperature 173(2)
_diffrn_detector_area_resol_mean 16.1500
_diffrn_measured_fraction_theta_full 0.997
_diffrn_measured_fraction_theta_max 0.908
_diffrn_measurement_device_type 'Oxford Diffraction Xcalibur Eos Gemini'
_diffrn_measurement_method ' \w scans'
_diffrn_radiation_monochromator graphite
_diffrn_radiation_source 'Enhance (Mo) X-ray Source'
_diffrn_radiation_type MoK\a
_diffrn_radiation_wavelength 0.71073
_diffrn_reflns_av_R_equivalents 0.0195
_diffrn_reflns_av_sigmaI/netI 0.0296
_diffrn_reflns_limit_h_max 10
_diffrn_reflns_limit_h_min -10
_diffrn_reflns_limit_k_max 12
_diffrn_reflns_limit_k_min -10
_diffrn_reflns_limit_l_max 20
_diffrn_reflns_limit_l_min -20
_diffrn_reflns_number 8350
_diffrn_reflns_theta_full 25.00
_diffrn_reflns_theta_max 32.34
_diffrn_reflns_theta_min 3.06
_exptl_absorpt_coefficient_mu 0.093
_exptl_absorpt_correction_T_max 0.980
_exptl_absorpt_correction_T_min 0.961
_exptl_absorpt_correction_type multi-scan
_exptl_absorpt_process_details
;
(CrysAlis RED; Oxford Diffraction, 2010)
;
_exptl_crystal_colour colorless
_exptl_crystal_density_diffrn 1.306
_exptl_crystal_density_method 'not measured'
_exptl_crystal_description chunk
_exptl_crystal_F_000 304
_exptl_crystal_size_max 0.42
_exptl_crystal_size_mid 0.34
_exptl_crystal_size_min 0.22
_refine_diff_density_max 0.373
_refine_diff_density_min -0.215
_refine_ls_extinction_method none
_refine_ls_goodness_of_fit_ref 1.020
_refine_ls_hydrogen_treatment mixed
_refine_ls_matrix_type full
_refine_ls_number_parameters 197
_refine_ls_number_reflns 4735
_refine_ls_number_restraints 0
_refine_ls_restrained_S_all 1.020
_refine_ls_R_factor_all 0.0574
_refine_ls_R_factor_gt 0.0466
_refine_ls_shift/su_max 0.000
_refine_ls_shift/su_mean 0.000
_refine_ls_structure_factor_coef Fsqd
_refine_ls_weighting_details 'calc w=1/[\s^2^(Fo^2^)+(0.0664P)^2^+0.1560P] where P=(Fo^2^+2Fc^2^)/3'
_refine_ls_weighting_scheme calc
_refine_ls_wR_factor_gt 0.1238
_refine_ls_wR_factor_ref 0.1318
_reflns_number_gt 3887
_reflns_number_total 4735
_reflns_threshold_expression I>2sigma(I)
_cod_data_source_file is5034.cif
_cod_data_source_block I
_cod_original_cell_volume 730.30(10)
_cod_database_code 2233218
_cod_database_fobs_code 2233218

loop_
_symmetry_equiv_pos_as_xyz
'x, y, z'
'-x, -y, -z'

loop_
_atom_site_type_symbol
_atom_site_label
_atom_site_fract_x
_atom_site_fract_y
_atom_site_fract_z
_atom_site_U_iso_or_equiv
_atom_site_adp_type
_atom_site_calc_flag
_atom_site_refinement_flags
_atom_site_occupancy
_atom_site_symmetry_multiplicity
O O1 0.53082(13) 0.72818(11) -0.19967(6) 0.03281(19) Uani d . 1 1
O O2 0.68411(13) 0.78056(10) 0.11132(7) 0.03380(19) Uani d . 1 1
O O3 1.08112(15) -0.05781(10) 0.12226(7) 0.0384(2) Uani d . 1 1
N N1 0.71599(12) 0.47480(11) -0.07942(6) 0.02315(17) Uani d . 1 1
N N2 0.79478(12) 0.50033(10) 0.08008(6) 0.02230(17) Uani d . 1 1
N N3 0.90035(13) 0.22301(11) 0.03696(7) 0.02455(18) Uani d . 1 1
H H3N 0.902(2) 0.177(2) -0.0136(11) 0.029(3) Uiso d . 1 1
C C1 0.5650(2) 0.60945(19) -0.26389(9) 0.0382(3) Uani d . 1 1
H H1A 0.7060 0.5570 -0.2723 0.057 Uiso calc R 1 1
H H1B 0.4987 0.6768 -0.3282 0.057 Uiso calc R 1 1
H H1C 0.5130 0.5152 -0.2340 0.057 Uiso calc R 1 1
C C2 0.61661(14) 0.65189(13) -0.10610(8) 0.0241(2) Uani d . 1 1
C C3 0.59691(16) 0.76447(13) -0.04444(8) 0.0276(2) Uani d . 1 1
H H3 0.5249 0.8880 -0.0642 0.033 Uiso calc R 1 1
C C4 0.69324(15) 0.67809(13) 0.04902(8) 0.02425(19) Uani d . 1 1
C C5 0.79884(13) 0.40869(12) 0.01346(7) 0.02076(18) Uani d . 1 1
C C6 0.80040(19) 0.69559(16) 0.20397(9) 0.0340(2) Uani d . 1 1
H H6A 0.7555 0.6020 0.2436 0.051 Uiso calc R 1 1
H H6B 0.7846 0.7839 0.2404 0.051 Uiso calc R 1 1
H H6C 0.9389 0.6440 0.1900 0.051 Uiso calc R 1 1
C C7 0.99644(15) 0.09987(13) 0.12367(8) 0.0244(2) Uani d . 1 1
C C8 0.99476(16) 0.15771(13) 0.21836(8) 0.0254(2) Uani d . 1 1
H H8A 1.0698 0.2384 0.2088 0.030 Uiso calc R 1 1
H H8B 0.8580 0.2239 0.2317 0.030 Uiso calc R 1 1
C C9 1.08408(16) -0.00098(13) 0.30737(8) 0.0268(2) Uani d . 1 1
C C10 0.96179(18) -0.06648(14) 0.37637(8) 0.0291(2) Uani d . 1 1
H H10 0.8237 -0.0125 0.3662 0.035 Uiso calc R 1 1
C C11 1.0405(2) -0.21160(16) 0.46093(9) 0.0365(3) Uani d . 1 1
C C12 1.2469(2) -0.28988(17) 0.47418(10) 0.0465(3) Uani d . 1 1
H H12 1.3028 -0.3863 0.5299 0.056 Uiso calc R 1 1
C C13 1.3710(2) -0.22672(19) 0.40569(13) 0.0509(4) Uani d . 1 1
H H13 1.5091 -0.2811 0.4158 0.061 Uiso calc R 1 1
C C14 1.29121(19) -0.08320(17) 0.32224(11) 0.0395(3) Uani d . 1 1
H H14 1.3754 -0.0418 0.2763 0.047 Uiso calc R 1 1
C C15 0.9033(3) -0.2773(2) 0.53551(11) 0.0532(4) Uani d . 1 1
H H15A 0.8517 -0.3510 0.5095 0.080 Uiso calc R 1 1
H H15B 0.7944 -0.1755 0.5467 0.080 Uiso calc R 1 1
H H15C 0.9765 -0.3474 0.5978 0.080 Uiso calc R 1 1

loop_
_atom_site_aniso_label
_atom_site_aniso_U_11
_atom_site_aniso_U_22
_atom_site_aniso_U_33
_atom_site_aniso_U_12
_atom_site_aniso_U_13
_atom_site_aniso_U_23
O1 0.0345(4) 0.0291(4) 0.0288(4) -0.0088(3) -0.0081(3) 0.0008(3)
O2 0.0394(4) 0.0197(3) 0.0398(5) -0.0029(3) -0.0054(3) -0.0126(3)
O3 0.0558(5) 0.0174(3) 0.0345(4) -0.0007(3) -0.0127(4) -0.0084(3)
N1 0.0225(4) 0.0204(4) 0.0253(4) -0.0070(3) -0.0003(3) -0.0044(3)
N2 0.0225(4) 0.0166(3) 0.0269(4) -0.0053(3) 0.0003(3) -0.0064(3)
N3 0.0291(4) 0.0165(3) 0.0264(4) -0.0042(3) -0.0036(3) -0.0072(3)
C1 0.0366(6) 0.0473(7) 0.0269(5) -0.0117(5) -0.0025(4) -0.0072(5)
C2 0.0207(4) 0.0226(4) 0.0264(5) -0.0082(3) -0.0015(3) -0.0007(4)
C3 0.0272(5) 0.0162(4) 0.0343(5) -0.0042(3) -0.0032(4) -0.0021(4)
C4 0.0231(4) 0.0177(4) 0.0315(5) -0.0058(3) 0.0008(4) -0.0077(4)
C5 0.0192(4) 0.0170(4) 0.0257(4) -0.0065(3) 0.0009(3) -0.0049(3)
C6 0.0396(6) 0.0300(5) 0.0348(6) -0.0103(5) -0.0018(5) -0.0148(4)
C7 0.0264(5) 0.0181(4) 0.0277(5) -0.0061(3) -0.0028(4) -0.0061(3)
C8 0.0285(5) 0.0194(4) 0.0254(5) -0.0042(4) -0.0018(4) -0.0066(3)
C9 0.0311(5) 0.0195(4) 0.0272(5) -0.0044(4) -0.0052(4) -0.0067(4)
C10 0.0358(5) 0.0253(5) 0.0268(5) -0.0091(4) -0.0025(4) -0.0092(4)
C11 0.0591(8) 0.0274(5) 0.0258(5) -0.0168(5) -0.0020(5) -0.0084(4)
C12 0.0640(9) 0.0279(6) 0.0379(7) -0.0077(6) -0.0185(6) -0.0002(5)
C13 0.0398(7) 0.0373(7) 0.0596(9) 0.0001(5) -0.0188(6) -0.0012(6)
C14 0.0319(6) 0.0319(6) 0.0466(7) -0.0050(5) -0.0050(5) -0.0044(5)
C15 0.0867(12) 0.0447(8) 0.0335(7) -0.0317(8) 0.0095(7) -0.0086(6)

loop_
_atom_type_symbol
_atom_type_description
_atom_type_scat_dispersion_real
_atom_type_scat_dispersion_imag
_atom_type_scat_source
C C 0.0033 0.0016 'International Tables Vol C Tables 4.2.6.8 and 6.1.1.4'
H H 0.0000 0.0000 'International Tables Vol C Tables 4.2.6.8 and 6.1.1.4'
N N 0.0061 0.0033 'International Tables Vol C Tables 4.2.6.8 and 6.1.1.4'
O O 0.0106 0.0060 'International Tables Vol C Tables 4.2.6.8 and 6.1.1.4'

loop_
_geom_angle_atom_site_label_1
_geom_angle_atom_site_label_2
_geom_angle_atom_site_label_3
_geom_angle
C2 O1 C1 116.20(9)
C4 O2 C6 117.71(8)
C2 N1 C5 115.15(8)
C5 N2 C4 114.87(9)
C7 N3 C5 132.24(9)
C7 N3 H3N 114.9(10)
C5 N3 H3N 112.9(10)
O1 C1 H1A 109.5
O1 C1 H1B 109.5
H1A C1 H1B 109.5
O1 C1 H1C 109.5
H1A C1 H1C 109.5
H1B C1 H1C 109.5
N1 C2 O1 118.26(9)
N1 C2 C3 124.09(9)
O1 C2 C3 117.65(9)
C4 C3 C2 114.49(9)
C4 C3 H3 122.8
C2 C3 H3 122.8
N2 C4 O2 118.59(9)
N2 C4 C3 124.04(9)
O2 C4 C3 117.37(9)
N2 C5 N1 127.35(8)
N2 C5 N3 120.21(9)
N1 C5 N3 112.44(8)
O2 C6 H6A 109.5
O2 C6 H6B 109.5
H6A C6 H6B 109.5
O2 C6 H6C 109.5
H6A C6 H6C 109.5
H6B C6 H6C 109.5
O3 C7 N3 118.39(9)
O3 C7 C8 121.00(9)
N3 C7 C8 120.60(8)
C9 C8 C7 111.97(8)
C9 C8 H8A 109.2
C7 C8 H8A 109.2
C9 C8 H8B 109.2
C7 C8 H8B 109.2
H8A C8 H8B 107.9
C10 C9 C14 119.05(10)
C10 C9 C8 120.50(10)
C14 C9 C8 120.45(10)
C9 C10 C11 121.81(11)
C9 C10 H10 119.1
C11 C10 H10 119.1
C12 C11 C10 117.89(12)
C12 C11 C15 121.62(12)
C10 C11 C15 120.48(13)
C13 C12 C11 121.00(11)
C13 C12 H12 119.5
C11 C12 H12 119.5
C14 C13 C12 120.53(13)
C14 C13 H13 119.7
C12 C13 H13 119.7
C13 C14 C9 119.71(13)
C13 C14 H14 120.1
C9 C14 H14 120.1
C11 C15 H15A 109.5
C11 C15 H15B 109.5
H15A C15 H15B 109.5
C11 C15 H15C 109.5
H15A C15 H15C 109.5
H15B C15 H15C 109.5

loop_
_geom_bond_atom_site_label_1
_geom_bond_atom_site_label_2
_geom_bond_distance
O1 C2 1.3528(12)
O1 C1 1.4376(16)
O2 C4 1.3404(12)
O2 C6 1.4338(14)
O3 C7 1.2235(12)
N1 C2 1.3279(12)
N1 C5 1.3356(12)
N2 C5 1.3298(12)
N2 C4 1.3373(12)
N3 C7 1.3734(13)
N3 C5 1.3897(12)
N3 H3N 0.875(15)
C1 H1A 0.9600
C1 H1B 0.9600
C1 H1C 0.9600
C2 C3 1.3843(15)
C3 C4 1.3839(15)
C3 H3 0.9300
C6 H6A 0.9600
C6 H6B 0.9600
C6 H6C 0.9600
C7 C8 1.5058(14)
C8 C9 1.5038(14)
C8 H8A 0.9700
C8 H8B 0.9700
C9 C10 1.3865(16)
C9 C14 1.3947(16)
C10 C11 1.3991(16)
C10 H10 0.9300
C11 C12 1.386(2)
C11 C15 1.507(2)
C12 C13 1.384(2)
C12 H12 0.9300
C13 C14 1.3842(19)
C13 H13 0.9300
C14 H14 0.9300
C15 H15A 0.9600
C15 H15B 0.9600
C15 H15C 0.9600

loop_
_geom_hbond_atom_site_label_D
_geom_hbond_atom_site_label_H
_geom_hbond_atom_site_label_A
_geom_hbond_site_symmetry_A
_geom_hbond_distance_DH
_geom_hbond_distance_HA
_geom_hbond_distance_DA
_geom_hbond_angle_DHA
N3 H3N O3 2_755 0.875(15) 1.979(15) 2.8535(12) 176.0(14)
C3 H3 O2 2_675 0.93 2.52 3.4459(12) 177.0

loop_
_geom_torsion_atom_site_label_1
_geom_torsion_atom_site_label_2
_geom_torsion_atom_site_label_3
_geom_torsion_atom_site_label_4
_geom_torsion
C5 N1 C2 O1 179.26(8)
C5 N1 C2 C3 0.03(14)
C1 O1 C2 N1 -3.14(14)
C1 O1 C2 C3 176.14(9)
N1 C2 C3 C4 1.02(15)
O1 C2 C3 C4 -178.21(9)
C5 N2 C4 O2 -179.18(9)
C5 N2 C4 C3 0.40(14)
C6 O2 C4 N2 5.94(15)
C6 O2 C4 C3 -173.67(10)
C2 C3 C4 N2 -1.26(15)
C2 C3 C4 O2 178.33(9)
C4 N2 C5 N1 0.87(14)
C4 N2 C5 N3 179.79(9)
C2 N1 C5 N2 -1.08(14)
C2 N1 C5 N3 179.93(8)
C7 N3 C5 N2 4.91(16)
C7 N3 C5 N1 -176.03(10)
C5 N3 C7 O3 -177.41(11)
C5 N3 C7 C8 3.42(17)
O3 C7 C8 C9 -6.82(15)
N3 C7 C8 C9 172.33(9)
C7 C8 C9 C10 -101.24(11)
C7 C8 C9 C14 79.42(13)
C14 C9 C10 C11 0.61(16)
C8 C9 C10 C11 -178.73(10)
C9 C10 C11 C12 -0.16(17)
C9 C10 C11 C15 178.87(11)
C10 C11 C12 C13 -0.20(19)
C15 C11 C12 C13 -179.23(13)
C11 C12 C13 C14 0.1(2)
C12 C13 C14 C9 0.4(2)
C10 C9 C14 C13 -0.70(19)
C8 C9 C14 C13 178.65(12)

loop_
_cod_related_entry_id
_cod_related_entry_database
_cod_related_entry_code
1 ChemSpider 30657341
